data_1008373
loop_
_publ_author_name
'Strobel, P'
'Lambert-Andron, B'

_publ_section_title
;
Crystallographic and Magnetic Structure of Li~2~ Mn O~3~
;
_journal_coden_ASTM JSSCBI
_journal_name_full 'Journal of Solid State Chemistry'
_journal_page_first 90
_journal_page_last 98
_journal_paper_doi 10.1016/0022-4596(88)90305-2
_journal_volume 75
_journal_year 1988
_chemical_formula_structural 'Li2 Mn O3'
_chemical_formula_sum 'Li2 Mn O3'
_chemical_name_systematic 'Dilithium manganese(IV) trioxide'
_space_group_IT_number 12
_symmetry_cell_setting monoclinic
_symmetry_Int_Tables_number 12
_symmetry_space_group_name_Hall '-C 2y'
_symmetry_space_group_name_H-M 'C 1 2/m 1'
_cell_angle_alpha 90
_cell_angle_beta 109.46(3)
_cell_angle_gamma 90
_cell_formula_units_Z 4
_cell_length_a 4.937(1)
_cell_length_b 8.532(1)
_cell_length_c 5.030(2)
_cell_volume 199.8
_refine_ls_R_factor_all 0.02
_cod_database_code 1008373

loop_
_symmetry_equiv_pos_as_xyz
x,y,z
x,-y,z
-x,-y,-z
-x,y,-z
1/2+x,1/2+y,z
1/2+x,1/2-y,z
1/2-x,1/2-y,-z
1/2-x,1/2+y,-z

loop_
_atom_site_label
_atom_site_type_symbol
_atom_site_symmetry_multiplicity
_atom_site_Wyckoff_symbol
_atom_site_fract_x
_atom_site_fract_y
_atom_site_fract_z
_atom_site_occupancy
_atom_site_attached_hydrogens
_atom_site_calc_flag
Mn1 Mn4+ 4 g 0. 0.16708(2) 0. 1. 0 d
Li1 Li1+ 2 b 0. 0.5 0. 1. 0 d
Li2 Li1+ 2 c 0. 0. 0.5 1. 0 d
Li3 Li1+ 4 h 0. 0.6606(3) 0.5 1. 0 d
O1 O2- 4 i 0.2189(2) 0. 0.2273(2) 1. 0 d
O2 O2- 8 j 0.2540(1) 0.32119(7) 0.2233(1) 1. 0 d

loop_
_atom_type_symbol
_atom_type_oxidation_number
Mn4+ 4.000
Li1+ 1.000
O2- -2.000
